data_4076535
loop_
_publ_author_name
'Arashiba, Kazuya'
'Sasaki, Kouitsu'
'Kuriyama, Shogo'
'Miyake, Yoshihiro'
'Nakanishi, Haruyuki'
'Nishibayashi, Yoshiaki'

_publ_section_title
;
 Synthesis and Protonation of Molybdenum-- and Tungsten--Dinitrogen
 Complexes Bearing PNP-Type Pincer Ligands
;
_journal_issue 5
_journal_name_full Organometallics
_journal_page_first 2035
_journal_paper_doi 10.1021/om300011z
_journal_volume 31
_journal_year 2012
_chemical_formula_moiety 'C31 H54 N5 P3 W'
_chemical_formula_sum 'C31 H54 N5 P3 W'
_chemical_formula_weight 773.57
_space_group_IT_number 2
_symmetry_cell_setting triclinic
_symmetry_Int_Tables_number 2
_symmetry_space_group_name_Hall '-P 1'
_symmetry_space_group_name_H-M 'P -1'
_atom_sites_solution_hydrogens geom
_atom_sites_solution_primary direct
_atom_sites_solution_secondary difmap
_cell_angle_alpha 73.1991(12)
_cell_angle_beta 79.6971(15)
_cell_angle_gamma 69.3292(14)
_cell_formula_units_Z 2
_cell_length_a 10.6999(6)
_cell_length_b 13.0508(6)
_cell_length_c 13.9197(7)
_cell_measurement_reflns_used 14518
_cell_measurement_temperature 296
_cell_measurement_theta_max 27.45
_cell_measurement_theta_min 3.01
_cell_volume 1734.60(15)
_computing_cell_refinement 'RAPID AUTO'
_computing_data_collection 'RAPID AUTO (Rigaku, ????)'
_computing_data_reduction 'RAPID AUTO'
_computing_molecular_graphics 'CrystalStructure 4.0'
_computing_publication_material 'CrystalStructure 4.0 (Rigaku, 2010)'
_computing_structure_refinement 'CRYSTALS (Carruthers, et al., 1999)'
_computing_structure_solution 'SIR2004 (Burla, et al., 2005)'
_diffrn_ambient_temperature 173
_diffrn_detector_area_resol_mean 10.000
_diffrn_measured_fraction_theta_full 0.987
_diffrn_measured_fraction_theta_max 0.987
_diffrn_measurement_device_type 'Rigaku R-AXIS RAPID'
_diffrn_measurement_method \w
_diffrn_radiation_type 'Mo K\a'
_diffrn_radiation_wavelength 0.71075
_diffrn_reflns_av_R_equivalents 0.0460
_diffrn_reflns_limit_h_max 13
_diffrn_reflns_limit_h_min -13
_diffrn_reflns_limit_k_max 16
_diffrn_reflns_limit_k_min -16
_diffrn_reflns_limit_l_max 18
_diffrn_reflns_limit_l_min -18
_diffrn_reflns_number 16878
_diffrn_reflns_theta_full 27.45
_diffrn_reflns_theta_max 27.45
_diffrn_standards_number 0
_exptl_absorpt_coefficient_mu 3.500
_exptl_absorpt_correction_T_max 0.900
_exptl_absorpt_correction_T_min 0.444
_exptl_absorpt_correction_type multi-scan
_exptl_absorpt_process_details 'ABSCOR (Rigaku, 1995)'
_exptl_crystal_colour green
_exptl_crystal_density_diffrn 1.481
_exptl_crystal_density_method 'not measured'
_exptl_crystal_description prism
_exptl_crystal_F_000 788.00
_exptl_crystal_size_max 0.450
_exptl_crystal_size_mid 0.250
_exptl_crystal_size_min 0.030
_refine_diff_density_max 2.150
_refine_diff_density_min -1.980
_refine_ls_extinction_method none
_refine_ls_goodness_of_fit_ref 1.017
_refine_ls_hydrogen_treatment constr
_refine_ls_number_parameters 415
_refine_ls_number_reflns 7815
_refine_ls_R_factor_gt 0.0406
_refine_ls_shift/su_max 0.000
_refine_ls_structure_factor_coef Fsqd
_refine_ls_weighting_details 'w = 1/[1.4500\s(Fo^2^)]/(4Fo^2^)'
_refine_ls_weighting_scheme calc
_refine_ls_wR_factor_ref 0.0925
_reflns_number_gt 6652
_reflns_number_total 7815
_reflns_threshold_expression F^2^>2.0\s(F^2^)
_cod_data_source_file om300011z_si_001.cif
_cod_data_source_block trans-[W(N2)2(tBuPNP)(PMe2Ph)]
_cod_original_cell_volume 1734.60(16)
_cod_database_code 4076535

loop_
_symmetry_equiv_pos_site_id
_symmetry_equiv_pos_as_xyz
1 +X,+Y,+Z
2 -X,-Y,-Z

loop_
_atom_site_label
_atom_site_type_symbol
_atom_site_fract_x
_atom_site_fract_y
_atom_site_fract_z
_atom_site_U_iso_or_equiv
_atom_site_adp_type
_atom_site_occupancy
_atom_site_symmetry_multiplicity
_atom_site_calc_flag
_atom_site_refinement_flags
W(1) W 0.26614(2) 0.37083(2) 0.254220(10) 0.01847(6) Uani 1.0 2 d .
P(1) P 0.20625(13) 0.22290(11) 0.21019(10) 0.0225(4) Uani 1.0 2 d .
P(2) P 0.21746(13) 0.56352(11) 0.27677(10) 0.0215(4) Uani 1.0 2 d .
P(3) P 0.50054(13) 0.28605(11) 0.28391(11) 0.0249(4) Uani 1.0 2 d .
N(1) N 0.0516(4) 0.4565(4) 0.2223(3) 0.0213(11) Uani 1.0 2 d .
N(2) N 0.2111(5) 0.3241(4) 0.4003(4) 0.0258(12) Uani 1.0 2 d .
N(3) N 0.1780(5) 0.2995(4) 0.4832(4) 0.0379(15) Uani 1.0 2 d .
N(4) N 0.3243(5) 0.4181(4) 0.1086(4) 0.0247(12) Uani 1.0 2 d .
N(5) N 0.3576(5) 0.4445(4) 0.0268(4) 0.0332(14) Uani 1.0 2 d .
C(1) C 0.3125(6) 0.1255(5) 0.1234(4) 0.0292(15) Uani 1.0 2 d .
C(2) C 0.2313(7) 0.1073(6) 0.0530(5) 0.0423(19) Uani 1.0 2 d .
C(3) C 0.3954(7) 0.0114(5) 0.1863(5) 0.0439(19) Uani 1.0 2 d .
C(4) C 0.4111(6) 0.1844(5) 0.0558(5) 0.0373(17) Uani 1.0 2 d .
C(5) C 0.1089(6) 0.1381(5) 0.3089(5) 0.0308(15) Uani 1.0 2 d .
C(6) C 0.0512(7) 0.0659(5) 0.2729(6) 0.047(2) Uani 1.0 2 d .
C(7) C 0.1962(7) 0.0656(5) 0.3956(5) 0.0417(18) Uani 1.0 2 d .
C(8) C -0.0151(6) 0.2234(5) 0.3527(4) 0.0316(15) Uani 1.0 2 d .
C(9) C 0.0796(5) 0.3214(5) 0.1236(4) 0.0283(15) Uani 1.0 2 d .
C(10) C -0.0063(5) 0.4220(4) 0.1624(4) 0.0237(13) Uani 1.0 2 d .
C(11) C -0.1364(5) 0.4760(5) 0.1384(4) 0.0288(15) Uani 1.0 2 d .
C(12) C -0.2172(6) 0.5653(5) 0.1797(5) 0.0317(15) Uani 1.0 2 d .
C(13) C -0.1617(5) 0.5986(5) 0.2424(5) 0.0313(15) Uani 1.0 2 d .
C(14) C -0.0282(5) 0.5464(5) 0.2610(4) 0.0253(14) Uani 1.0 2 d .
C(15) C 0.0377(6) 0.5889(5) 0.3190(4) 0.0282(15) Uani 1.0 2 d .
C(16) C 0.2162(6) 0.6823(4) 0.1588(4) 0.0281(14) Uani 1.0 2 d .
C(17) C 0.3581(6) 0.6640(5) 0.1069(5) 0.0336(16) Uani 1.0 2 d .
C(18) C 0.1253(6) 0.6797(5) 0.0856(5) 0.0342(16) Uani 1.0 2 d .
C(19) C 0.1637(7) 0.8032(5) 0.1742(5) 0.0430(19) Uani 1.0 2 d .
C(20) C 0.2718(6) 0.6023(5) 0.3819(4) 0.0290(15) Uani 1.0 2 d .
C(21) C 0.2773(7) 0.5056(6) 0.4754(5) 0.0410(18) Uani 1.0 2 d .
C(22) C 0.1737(7) 0.7097(6) 0.4132(5) 0.046(2) Uani 1.0 2 d .
C(23) C 0.4106(6) 0.6178(6) 0.3513(5) 0.0410(19) Uani 1.0 2 d .
C(24) C 0.6105(6) 0.3587(5) 0.1954(5) 0.0431(18) Uani 1.0 2 d .
C(25) C 0.5593(7) 0.2777(6) 0.4032(5) 0.050(2) Uani 1.0 2 d .
C(26) C 0.5987(6) 0.1395(5) 0.2781(5) 0.0299(15) Uani 1.0 2 d .
C(27) C 0.6880(6) 0.1116(6) 0.1972(6) 0.048(2) Uani 1.0 2 d .
C(28) C 0.7610(8) -0.0039(8) 0.2025(8) 0.071(3) Uani 1.0 2 d .
C(29) C 0.7421(9) -0.0851(7) 0.2843(10) 0.087(4) Uani 1.0 2 d .
C(30) C 0.6523(9) -0.0590(6) 0.3644(8) 0.075(3) Uani 1.0 2 d .
C(31) C 0.5811(8) 0.0523(6) 0.3602(6) 0.051(2) Uani 1.0 2 d .
H(1) H 0.2034 0.0432 0.0855 0.0560 Uiso 1.0 2 calc R
H(2) H 0.2858 0.0951 -0.0071 0.0561 Uiso 1.0 2 calc R
H(3) H 0.1548 0.1721 0.0370 0.0560 Uiso 1.0 2 calc R
H(4) H 0.4796 0.0159 0.1941 0.0533 Uiso 1.0 2 calc R
H(5) H 0.4092 -0.0461 0.1528 0.0535 Uiso 1.0 2 calc R
H(6) H 0.3492 -0.0060 0.2507 0.0532 Uiso 1.0 2 calc R
H(7) H 0.3711 0.2326 -0.0038 0.0468 Uiso 1.0 2 calc R
H(8) H 0.4909 0.1289 0.0387 0.0468 Uiso 1.0 2 calc R
H(9) H 0.4319 0.2279 0.0911 0.0467 Uiso 1.0 2 calc R
H(10) H -0.0365 0.1086 0.2531 0.0618 Uiso 1.0 2 calc R
H(11) H 0.0477 0.0016 0.3258 0.0618 Uiso 1.0 2 calc R
H(12) H 0.1073 0.0421 0.2171 0.0618 Uiso 1.0 2 calc R
H(13) H 0.2460 -0.0058 0.3821 0.0489 Uiso 1.0 2 calc R
H(14) H 0.1411 0.0552 0.4568 0.0489 Uiso 1.0 2 calc R
H(15) H 0.2561 0.1022 0.4013 0.0488 Uiso 1.0 2 calc R
H(16) H 0.0081 0.2380 0.4091 0.0404 Uiso 1.0 2 calc R
H(17) H -0.0864 0.1923 0.3732 0.0404 Uiso 1.0 2 calc R
H(18) H -0.0425 0.2919 0.3025 0.0404 Uiso 1.0 2 calc R
H(19) H 0.1242 0.3466 0.0605 0.0373 Uiso 1.0 2 calc R
H(20) H 0.0237 0.2826 0.1150 0.0373 Uiso 1.0 2 calc R
H(21) H -0.1716 0.4525 0.0935 0.0369 Uiso 1.0 2 calc R
H(22) H -0.3079 0.6023 0.1648 0.0377 Uiso 1.0 2 calc R
H(23) H -0.2155 0.6576 0.2736 0.0368 Uiso 1.0 2 calc R
H(24) H 0.0293 0.5517 0.3882 0.0357 Uiso 1.0 2 calc R
H(25) H -0.0057 0.6679 0.3104 0.0357 Uiso 1.0 2 calc R
H(26) H 0.4031 0.7004 0.1322 0.0425 Uiso 1.0 2 calc R
H(27) H 0.3533 0.6948 0.0364 0.0427 Uiso 1.0 2 calc R
H(28) H 0.4058 0.5853 0.1195 0.0425 Uiso 1.0 2 calc R
H(29) H 0.1764 0.6324 0.0423 0.0405 Uiso 1.0 2 calc R
H(30) H 0.0867 0.7542 0.0464 0.0405 Uiso 1.0 2 calc R
H(31) H 0.0561 0.6514 0.1233 0.0405 Uiso 1.0 2 calc R
H(32) H 0.0698 0.8334 0.1685 0.0527 Uiso 1.0 2 calc R
H(33) H 0.2074 0.8493 0.1245 0.0528 Uiso 1.0 2 calc R
H(34) H 0.1815 0.8015 0.2393 0.0528 Uiso 1.0 2 calc R
H(35) H 0.1927 0.5189 0.5135 0.0533 Uiso 1.0 2 calc R
H(36) H 0.3438 0.5001 0.5154 0.0535 Uiso 1.0 2 calc R
H(37) H 0.2996 0.4371 0.4555 0.0535 Uiso 1.0 2 calc R
H(38) H 0.1974 0.7738 0.3734 0.0637 Uiso 1.0 2 calc R
H(39) H 0.1792 0.7027 0.4823 0.0636 Uiso 1.0 2 calc R
H(40) H 0.0847 0.7186 0.4029 0.0637 Uiso 1.0 2 calc R
H(41) H 0.4778 0.5474 0.3729 0.0552 Uiso 1.0 2 calc R
H(42) H 0.4179 0.6716 0.3819 0.0551 Uiso 1.0 2 calc R
H(43) H 0.4221 0.6435 0.2802 0.0552 Uiso 1.0 2 calc R
H(44) H 0.6406 0.3272 0.1386 0.0523 Uiso 1.0 2 calc R
H(45) H 0.6855 0.3498 0.2283 0.0523 Uiso 1.0 2 calc R
H(46) H 0.5621 0.4368 0.1740 0.0524 Uiso 1.0 2 calc R
H(47) H 0.5815 0.3438 0.3971 0.0605 Uiso 1.0 2 calc R
H(48) H 0.6365 0.2131 0.4175 0.0606 Uiso 1.0 2 calc R
H(49) H 0.4907 0.2721 0.4562 0.0607 Uiso 1.0 2 calc R
H(50) H 0.7003 0.1689 0.1398 0.0601 Uiso 1.0 2 calc R
H(51) H 0.8229 -0.0240 0.1477 0.0905 Uiso 1.0 2 calc R
H(52) H 0.7926 -0.1619 0.2867 0.1087 Uiso 1.0 2 calc R
H(53) H 0.6400 -0.1169 0.4212 0.0888 Uiso 1.0 2 calc R
H(54) H 0.5176 0.0705 0.4149 0.0625 Uiso 1.0 2 calc R

loop_
_atom_site_aniso_label
_atom_site_aniso_U_11
_atom_site_aniso_U_22
_atom_site_aniso_U_33
_atom_site_aniso_U_12
_atom_site_aniso_U_13
_atom_site_aniso_U_23
W(1) 0.01663(11) 0.02065(11) 0.02080(11) -0.00735(8) -0.00339(7) -0.00628(8)
P(1) 0.0214(7) 0.0219(7) 0.0272(7) -0.0085(6) -0.0031(6) -0.0079(6)
P(2) 0.0192(7) 0.0234(7) 0.0255(7) -0.0083(6) -0.0023(6) -0.0092(6)
P(3) 0.0206(7) 0.0245(7) 0.0324(8) -0.0059(6) -0.0076(6) -0.0096(6)
N(1) 0.021(3) 0.019(2) 0.023(2) -0.0061(17) -0.0055(18) -0.0032(18)
N(2) 0.028(3) 0.025(3) 0.026(3) -0.0097(19) -0.0043(19) -0.007(2)
N(3) 0.045(3) 0.040(3) 0.028(3) -0.015(3) -0.004(3) -0.006(3)
N(4) 0.022(3) 0.029(3) 0.028(3) -0.0115(19) -0.0063(19) -0.008(2)
N(5) 0.034(3) 0.038(3) 0.029(3) -0.011(3) -0.001(2) -0.012(3)
C(1) 0.028(3) 0.031(3) 0.036(3) -0.007(3) -0.004(3) -0.022(3)
C(2) 0.046(4) 0.050(4) 0.044(4) -0.019(3) -0.005(3) -0.026(4)
C(3) 0.037(4) 0.034(4) 0.061(5) -0.004(3) -0.007(4) -0.020(4)
C(4) 0.031(3) 0.042(4) 0.043(4) -0.011(3) 0.005(3) -0.023(3)
C(5) 0.032(3) 0.023(3) 0.043(4) -0.012(3) -0.001(3) -0.013(3)
C(6) 0.048(4) 0.040(4) 0.066(5) -0.026(3) 0.002(4) -0.021(4)
C(7) 0.050(4) 0.031(4) 0.041(4) -0.017(3) -0.002(3) -0.001(3)
C(8) 0.033(3) 0.037(3) 0.031(3) -0.020(3) 0.006(3) -0.011(3)
C(9) 0.025(3) 0.031(3) 0.037(3) -0.012(3) -0.003(3) -0.017(3)
C(10) 0.024(3) 0.024(3) 0.027(3) -0.012(3) -0.004(3) -0.006(3)
C(11) 0.025(3) 0.034(3) 0.034(3) -0.016(3) -0.009(3) -0.006(3)
C(12) 0.019(3) 0.033(3) 0.043(4) -0.008(3) -0.007(3) -0.006(3)
C(13) 0.014(3) 0.030(3) 0.047(4) -0.005(3) -0.002(3) -0.009(3)
C(14) 0.022(3) 0.025(3) 0.029(3) -0.009(3) -0.002(3) -0.006(3)
C(15) 0.027(3) 0.028(3) 0.034(3) -0.008(3) -0.003(3) -0.015(3)
C(16) 0.029(3) 0.020(3) 0.034(3) -0.007(3) -0.009(3) -0.002(3)
C(17) 0.038(4) 0.036(4) 0.032(3) -0.022(3) -0.002(3) -0.004(3)
C(18) 0.031(3) 0.031(3) 0.039(4) -0.010(3) -0.012(3) -0.000(3)
C(19) 0.048(4) 0.030(3) 0.053(4) -0.010(3) -0.004(4) -0.017(3)
C(20) 0.030(3) 0.035(3) 0.033(3) -0.015(3) -0.005(3) -0.017(3)
C(21) 0.046(4) 0.055(4) 0.033(4) -0.020(3) -0.014(3) -0.015(3)
C(22) 0.044(4) 0.061(5) 0.054(4) -0.020(4) -0.003(3) -0.041(4)
C(23) 0.033(4) 0.057(4) 0.047(4) -0.022(3) -0.007(3) -0.023(4)
C(24) 0.025(3) 0.045(4) 0.061(5) -0.014(3) -0.005(3) -0.010(4)
C(25) 0.039(4) 0.057(5) 0.056(5) 0.000(4) -0.025(4) -0.024(4)
C(26) 0.025(3) 0.024(3) 0.037(4) -0.001(3) -0.013(3) -0.005(3)
C(27) 0.028(4) 0.057(5) 0.066(5) -0.011(3) -0.007(3) -0.027(4)
C(28) 0.034(4) 0.072(6) 0.120(8) 0.005(4) -0.013(5) -0.065(6)
C(29) 0.058(6) 0.038(5) 0.175(11) 0.011(4) -0.052(7) -0.051(7)
C(30) 0.085(7) 0.034(4) 0.104(8) -0.012(4) -0.054(6) 0.008(5)
C(31) 0.055(5) 0.036(4) 0.065(5) -0.011(4) -0.023(4) -0.009(4)

loop_
_atom_type_symbol
_atom_type_description
_atom_type_scat_dispersion_real
_atom_type_scat_dispersion_imag
_atom_type_scat_source
C C 0.0033 0.0016
;
International Tables for Crystallography
(1992, Vol. C, Tables 4.2.6.8 and 6.1.1.4)
;
H H 0.0000 0.0000
;
International Tables for Crystallography
(1992, Vol. C, Table 6.1.1.4)
;
N N 0.0061 0.0033
;
International Tables for Crystallography
(1992, Vol. C, Tables 4.2.6.8 and 6.1.1.4)
;
P P 0.1023 0.0942
;
International Tables for Crystallography
(1992, Vol. C, Tables 4.2.6.8 and 6.1.1.4)
;
W W -0.8490 6.8722
;
International Tables for Crystallography
(1992, Vol. C, Tables 4.2.6.8 and 6.1.1.4)
;

loop_
_geom_angle_atom_site_label_1
_geom_angle_atom_site_label_2
_geom_angle_atom_site_label_3
_geom_angle
_geom_angle_publ_flag
P(1) W(1) P(2) 153.25(5) yes
P(1) W(1) P(3) 104.83(5) yes
P(1) W(1) N(1) 77.03(13) yes
P(1) W(1) N(2) 94.02(17) yes
P(1) W(1) N(4) 86.82(16) yes
P(2) W(1) P(3) 101.80(6) yes
P(2) W(1) N(1) 76.27(13) yes
P(2) W(1) N(2) 87.67(15) yes
P(2) W(1) N(4) 91.90(15) yes
P(3) W(1) N(1) 177.29(11) yes
P(3) W(1) N(2) 91.50(13) yes
P(3) W(1) N(4) 87.59(13) yes
N(1) W(1) N(2) 90.33(16) yes
N(1) W(1) N(4) 90.56(16) yes
N(2) W(1) N(4) 178.9(3) yes
W(1) P(1) C(1) 126.8(2) yes
W(1) P(1) C(5) 119.1(3) yes
W(1) P(1) C(9) 96.1(2) yes
C(1) P(1) C(5) 106.2(3) yes
C(1) P(1) C(9) 98.9(3) yes
C(5) P(1) C(9) 103.6(3) yes
W(1) P(2) C(15) 96.8(2) yes
W(1) P(2) C(16) 117.6(2) yes
W(1) P(2) C(20) 126.90(16) yes
C(15) P(2) C(16) 103.3(3) yes
C(15) P(2) C(20) 99.5(3) yes
C(16) P(2) C(20) 107.1(3) yes
W(1) P(3) C(24) 114.06(19) yes
W(1) P(3) C(25) 121.0(2) yes
W(1) P(3) C(26) 123.4(3) yes
C(24) P(3) C(25) 99.1(4) yes
C(24) P(3) C(26) 98.7(3) yes
C(25) P(3) C(26) 95.8(3) yes
W(1) N(1) C(10) 121.3(3) yes
W(1) N(1) C(14) 121.8(4) yes
C(10) N(1) C(14) 117.0(5) yes
W(1) N(2) N(3) 178.7(4) yes
W(1) N(4) N(5) 179.7(5) yes
P(1) C(1) C(2) 114.3(4) yes
P(1) C(1) C(3) 110.3(4) yes
P(1) C(1) C(4) 106.5(5) yes
C(2) C(1) C(3) 110.4(6) yes
C(2) C(1) C(4) 107.0(5) yes
C(3) C(1) C(4) 107.9(5) yes
P(1) C(5) C(6) 117.0(5) yes
P(1) C(5) C(7) 109.2(5) yes
P(1) C(5) C(8) 107.7(4) yes
C(6) C(5) C(7) 110.2(5) yes
C(6) C(5) C(8) 105.0(5) yes
C(7) C(5) C(8) 107.3(5) yes
P(1) C(9) C(10) 112.3(5) yes
N(1) C(10) C(9) 116.7(5) yes
N(1) C(10) C(11) 122.4(5) yes
C(9) C(10) C(11) 120.9(6) yes
C(10) C(11) C(12) 120.1(7) yes
C(11) C(12) C(13) 118.1(5) yes
C(12) C(13) C(14) 120.5(6) yes
N(1) C(14) C(13) 121.9(6) yes
N(1) C(14) C(15) 116.6(5) yes
C(13) C(14) C(15) 121.4(5) yes
P(2) C(15) C(14) 112.0(4) yes
P(2) C(16) C(17) 109.5(4) yes
P(2) C(16) C(18) 108.9(4) yes
P(2) C(16) C(19) 116.2(4) yes
C(17) C(16) C(18) 108.3(5) yes
C(17) C(16) C(19) 107.4(6) yes
C(18) C(16) C(19) 106.2(5) yes
P(2) C(20) C(21) 107.1(5) yes
P(2) C(20) C(22) 115.2(5) yes
P(2) C(20) C(23) 110.2(4) yes
C(21) C(20) C(22) 105.7(5) yes
C(21) C(20) C(23) 110.2(5) yes
C(22) C(20) C(23) 108.4(6) yes
P(3) C(26) C(27) 123.6(5) yes
P(3) C(26) C(31) 117.8(5) yes
C(27) C(26) C(31) 118.6(6) yes
C(26) C(27) C(28) 118.6(7) yes
C(27) C(28) C(29) 120.6(9) yes
C(28) C(29) C(30) 121.5(8) yes
C(29) C(30) C(31) 118.5(8) yes
C(26) C(31) C(30) 122.1(7) yes
C(1) C(2) H(1) 109.424 no
C(1) C(2) H(2) 109.251 no
C(1) C(2) H(3) 109.741 no
H(1) C(2) H(2) 109.470 no
H(1) C(2) H(3) 109.469 no
H(2) C(2) H(3) 109.472 no
C(1) C(3) H(4) 109.122 no
C(1) C(3) H(5) 109.494 no
C(1) C(3) H(6) 109.793 no
H(4) C(3) H(5) 109.475 no
H(4) C(3) H(6) 109.469 no
H(5) C(3) H(6) 109.473 no
C(1) C(4) H(7) 109.548 no
C(1) C(4) H(8) 109.301 no
C(1) C(4) H(9) 109.557 no
H(7) C(4) H(8) 109.473 no
H(7) C(4) H(9) 109.476 no
H(8) C(4) H(9) 109.473 no
C(5) C(6) H(10) 109.975 no
C(5) C(6) H(11) 109.536 no
C(5) C(6) H(12) 108.897 no
H(10) C(6) H(11) 109.472 no
H(10) C(6) H(12) 109.478 no
H(11) C(6) H(12) 109.467 no
C(5) C(7) H(13) 109.161 no
C(5) C(7) H(14) 109.832 no
C(5) C(7) H(15) 109.419 no
H(13) C(7) H(14) 109.470 no
H(13) C(7) H(15) 109.472 no
H(14) C(7) H(15) 109.474 no
C(5) C(8) H(16) 109.603 no
C(5) C(8) H(17) 109.455 no
C(5) C(8) H(18) 109.347 no
H(16) C(8) H(17) 109.477 no
H(16) C(8) H(18) 109.471 no
H(17) C(8) H(18) 109.476 no
P(1) C(9) H(19) 108.755 no
P(1) C(9) H(20) 108.785 no
C(10) C(9) H(19) 108.806 no
C(10) C(9) H(20) 108.678 no
H(19) C(9) H(20) 109.467 no
C(10) C(11) H(21) 120.045 no
C(12) C(11) H(21) 119.814 no
C(11) C(12) H(22) 120.870 no
C(13) C(12) H(22) 121.071 no
C(12) C(13) H(23) 119.755 no
C(14) C(13) H(23) 119.775 no
P(2) C(15) H(24) 108.879 no
P(2) C(15) H(25) 108.892 no
C(14) C(15) H(24) 108.844 no
C(14) C(15) H(25) 108.737 no
H(24) C(15) H(25) 109.461 no
C(16) C(17) H(26) 109.619 no
C(16) C(17) H(27) 109.268 no
C(16) C(17) H(28) 109.522 no
H(26) C(17) H(27) 109.476 no
H(26) C(17) H(28) 109.474 no
H(27) C(17) H(28) 109.468 no
C(16) C(18) H(29) 109.983 no
C(16) C(18) H(30) 109.310 no
C(16) C(18) H(31) 109.114 no
H(29) C(18) H(30) 109.468 no
H(29) C(18) H(31) 109.476 no
H(30) C(18) H(31) 109.474 no
C(16) C(19) H(32) 109.389 no
C(16) C(19) H(33) 109.469 no
C(16) C(19) H(34) 109.553 no
H(32) C(19) H(33) 109.471 no
H(32) C(19) H(34) 109.469 no
H(33) C(19) H(34) 109.476 no
C(20) C(21) H(35) 109.873 no
C(20) C(21) H(36) 109.374 no
C(20) C(21) H(37) 109.162 no
H(35) C(21) H(36) 109.474 no
H(35) C(21) H(37) 109.477 no
H(36) C(21) H(37) 109.466 no
C(20) C(22) H(38) 109.228 no
C(20) C(22) H(39) 109.620 no
C(20) C(22) H(40) 109.564 no
H(38) C(22) H(39) 109.475 no
H(38) C(22) H(40) 109.473 no
H(39) C(22) H(40) 109.467 no
C(20) C(23) H(41) 109.175 no
C(20) C(23) H(42) 109.824 no
C(20) C(23) H(43) 109.413 no
H(41) C(23) H(42) 109.470 no
H(41) C(23) H(43) 109.472 no
H(42) C(23) H(43) 109.473 no
P(3) C(24) H(44) 109.776 no
P(3) C(24) H(45) 109.228 no
P(3) C(24) H(46) 109.403 no
H(44) C(24) H(45) 109.476 no
H(44) C(24) H(46) 109.473 no
H(45) C(24) H(46) 109.472 no
P(3) C(25) H(47) 109.243 no
P(3) C(25) H(48) 109.383 no
P(3) C(25) H(49) 109.789 no
H(47) C(25) H(48) 109.470 no
H(47) C(25) H(49) 109.473 no
H(48) C(25) H(49) 109.469 no
C(26) C(27) H(50) 120.456 no
C(28) C(27) H(50) 120.953 no
C(27) C(28) H(51) 119.351 no
C(29) C(28) H(51) 120.049 no
C(28) C(29) H(52) 119.322 no
C(30) C(29) H(52) 119.182 no
C(29) C(30) H(53) 120.564 no
C(31) C(30) H(53) 120.896 no
C(26) C(31) H(54) 119.164 no
C(30) C(31) H(54) 118.707 no

loop_
_geom_bond_atom_site_label_1
_geom_bond_atom_site_label_2
_geom_bond_distance
_geom_bond_publ_flag
W(1) P(1) 2.4923(18) yes
W(1) P(2) 2.4833(16) yes
W(1) P(3) 2.4151(14) yes
W(1) N(1) 2.232(4) yes
W(1) N(2) 1.991(4) yes
W(1) N(4) 1.993(5) yes
P(1) C(1) 1.935(6) yes
P(1) C(5) 1.903(6) yes
P(1) C(9) 1.844(5) yes
P(2) C(15) 1.847(6) yes
P(2) C(16) 1.903(5) yes
P(2) C(20) 1.917(7) yes
P(3) C(24) 1.843(7) yes
P(3) C(25) 1.840(8) yes
P(3) C(26) 1.846(6) yes
N(1) C(10) 1.371(9) yes
N(1) C(14) 1.374(7) yes
N(2) N(3) 1.131(7) yes
N(4) N(5) 1.121(7) yes
C(1) C(2) 1.534(11) yes
C(1) C(3) 1.537(7) yes
C(1) C(4) 1.545(9) yes
C(5) C(6) 1.521(12) yes
C(5) C(7) 1.530(9) yes
C(5) C(8) 1.560(8) yes
C(9) C(10) 1.496(8) yes
C(10) C(11) 1.373(8) yes
C(11) C(12) 1.391(8) yes
C(12) C(13) 1.375(10) yes
C(13) C(14) 1.383(7) yes
C(14) C(15) 1.482(10) yes
C(16) C(17) 1.528(8) yes
C(16) C(18) 1.544(10) yes
C(16) C(19) 1.543(9) yes
C(20) C(21) 1.522(8) yes
C(20) C(22) 1.552(9) yes
C(20) C(23) 1.538(9) yes
C(26) C(27) 1.386(9) yes
C(26) C(31) 1.400(9) yes
C(27) C(28) 1.419(11) yes
C(28) C(29) 1.353(14) yes
C(29) C(30) 1.374(15) yes
C(30) C(31) 1.370(10) yes
C(2) H(1) 0.950 no
C(2) H(2) 0.950 no
C(2) H(3) 0.950 no
C(3) H(4) 0.950 no
C(3) H(5) 0.950 no
C(3) H(6) 0.950 no
C(4) H(7) 0.950 no
C(4) H(8) 0.950 no
C(4) H(9) 0.950 no
C(6) H(10) 0.950 no
C(6) H(11) 0.950 no
C(6) H(12) 0.950 no
C(7) H(13) 0.950 no
C(7) H(14) 0.950 no
C(7) H(15) 0.950 no
C(8) H(16) 0.950 no
C(8) H(17) 0.950 no
C(8) H(18) 0.950 no
C(9) H(19) 0.950 no
C(9) H(20) 0.950 no
C(11) H(21) 0.950 no
C(12) H(22) 0.950 no
C(13) H(23) 0.950 no
C(15) H(24) 0.950 no
C(15) H(25) 0.950 no
C(17) H(26) 0.950 no
C(17) H(27) 0.950 no
C(17) H(28) 0.950 no
C(18) H(29) 0.950 no
C(18) H(30) 0.950 no
C(18) H(31) 0.950 no
C(19) H(32) 0.950 no
C(19) H(33) 0.950 no
C(19) H(34) 0.950 no
C(21) H(35) 0.950 no
C(21) H(36) 0.950 no
C(21) H(37) 0.950 no
C(22) H(38) 0.950 no
C(22) H(39) 0.950 no
C(22) H(40) 0.950 no
C(23) H(41) 0.950 no
C(23) H(42) 0.950 no
C(23) H(43) 0.950 no
C(24) H(44) 0.950 no
C(24) H(45) 0.950 no
C(24) H(46) 0.950 no
C(25) H(47) 0.950 no
C(25) H(48) 0.950 no
C(25) H(49) 0.950 no
C(27) H(50) 0.950 no
C(28) H(51) 0.950 no
C(29) H(52) 0.950 no
C(30) H(53) 0.950 no
C(31) H(54) 0.950 no

loop_
_geom_contact_atom_site_label_1
_geom_contact_atom_site_label_2
_geom_contact_distance
_geom_contact_publ_flag
_geom_contact_site_symmetry_2
N(1) C(8) 3.307(7) no .
N(1) C(12) 2.807(7) no .
N(1) C(18) 3.257(8) no .
N(2) C(5) 3.587(9) no .
N(2) C(7) 3.453(9) no .
N(2) C(8) 3.368(9) no .
N(2) C(14) 3.466(6) no .
N(2) C(15) 3.261(6) no .
N(2) C(21) 3.176(10) no .
N(2) C(25) 3.563(9) no .
N(3) C(7) 3.533(10) no .
N(3) C(8) 3.518(10) no .
N(3) C(21) 3.192(11) no .
N(4) C(4) 3.123(9) no .
N(4) C(9) 3.237(9) no .
N(4) C(10) 3.467(8) no .
N(4) C(16) 3.465(8) no .
N(4) C(17) 3.346(9) no .
N(4) C(18) 3.283(7) no .
N(4) C(24) 3.247(9) no .
N(5) C(4) 3.151(9) no .
N(5) C(17) 3.362(10) no .
N(5) C(18) 3.407(7) no .
N(5) C(24) 3.563(9) no .
C(1) C(6) 3.358(9) no .
C(2) C(6) 3.323(9) no .
C(2) C(9) 3.037(9) no .
C(3) C(5) 3.350(8) no .
C(3) C(6) 3.547(10) no .
C(3) C(7) 3.382(9) no .
C(4) C(9) 3.459(7) no .
C(4) C(27) 3.546(10) no .
C(5) C(10) 3.566(7) no .
C(6) C(9) 3.466(9) no .
C(8) C(9) 3.199(8) no .
C(8) C(10) 3.140(7) no .
C(10) C(13) 2.727(8) no .
C(11) C(14) 2.731(10) no .
C(14) C(16) 3.535(9) no .
C(14) C(18) 3.133(8) no .
C(15) C(18) 3.210(8) no .
C(15) C(19) 3.483(9) no .
C(15) C(21) 3.340(9) no .
C(15) C(22) 3.134(11) no .
C(16) C(22) 3.594(10) no .
C(16) C(23) 3.417(10) no .
C(17) C(23) 3.394(9) no .
C(19) C(20) 3.353(8) no .
C(19) C(22) 3.202(9) no .
C(24) C(27) 3.027(11) no .
C(25) C(31) 3.091(12) no .
C(26) C(29) 2.771(10) no .
C(27) C(30) 2.793(11) no .
C(28) C(31) 2.736(12) no .
N(3) C(15) 3.565(8) no 2_566
N(3) C(30) 3.340(9) no 2_656
N(5) C(11) 3.287(8) no 2_565
N(5) C(12) 3.526(9) no 2_565
N(5) C(17) 3.344(7) no 2_665
N(5) C(24) 3.454(8) no 2_665
C(8) C(22) 3.588(9) no 2_566
C(11) N(5) 3.287(8) no 2_565
C(11) C(24) 3.430(10) no 1_455
C(12) N(5) 3.526(9) no 2_565
C(15) N(3) 3.565(8) no 2_566
C(17) N(5) 3.344(7) no 2_665
C(22) C(8) 3.588(9) no 2_566
C(24) N(5) 3.454(8) no 2_665
C(24) C(11) 3.430(10) no 1_655
C(30) N(3) 3.340(9) no 2_656
W(1) H(9) 3.2327 no .
W(1) H(15) 3.5402 no .
W(1) H(19) 3.4605 no .
W(1) H(24) 3.4790 no .
W(1) H(28) 3.5362 no .
W(1) H(37) 3.2716 no .
W(1) H(46) 3.4820 no .
P(1) H(1) 3.3065 no .
P(1) H(3) 2.8652 no .
P(1) H(4) 3.2314 no .
P(1) H(6) 2.7727 no .
P(1) H(7) 3.1722 no .
P(1) H(8) 3.5968 no .
P(1) H(9) 2.6827 no .
P(1) H(10) 3.3164 no .
P(1) H(12) 2.8796 no .
P(1) H(13) 3.1865 no .
P(1) H(14) 3.5970 no .
P(1) H(15) 2.7084 no .
P(1) H(16) 3.1817 no .
P(1) H(17) 3.5958 no .
P(1) H(18) 2.7016 no .
P(2) H(26) 3.1913 no .
P(2) H(27) 3.5984 no .
P(2) H(28) 2.7206 no .
P(2) H(29) 3.1922 no .
P(2) H(31) 2.7141 no .
P(2) H(32) 3.3207 no .
P(2) H(34) 2.8910 no .
P(2) H(35) 3.1553 no .
P(2) H(36) 3.5735 no .
P(2) H(37) 2.6590 no .
P(2) H(38) 3.3167 no .
P(2) H(40) 2.8860 no .
P(2) H(41) 3.2179 no .
P(2) H(43) 2.7509 no .
P(3) H(9) 3.2543 no .
P(3) H(37) 3.4791 no .
P(3) H(50) 2.9773 no .
P(3) H(54) 2.8400 no .
N(1) H(16) 3.3662 no .
N(1) H(18) 2.5713 no .
N(1) H(19) 2.8613 no .
N(1) H(20) 3.1726 no .
N(1) H(21) 3.2542 no .
N(1) H(23) 3.2592 no .
N(1) H(24) 2.8610 no .
N(1) H(25) 3.1596 no .
N(1) H(29) 3.3121 no .
N(1) H(31) 2.5314 no .
N(2) H(15) 2.7595 no .
N(2) H(16) 2.7473 no .
N(2) H(18) 3.4426 no .
N(2) H(24) 2.8956 no .
N(2) H(35) 3.2915 no .
N(2) H(37) 2.3584 no .
N(2) H(49) 3.0187 no .
N(3) H(14) 3.4735 no .
N(3) H(15) 2.9089 no .
N(3) H(16) 2.6813 no .
N(3) H(24) 3.1070 no .
N(3) H(35) 3.0731 no .
N(3) H(37) 2.4778 no .
N(3) H(49) 3.2018 no .
N(4) H(7) 3.1010 no .
N(4) H(9) 2.4034 no .
N(4) H(19) 2.8611 no .
N(4) H(27) 3.5682 no .
N(4) H(28) 2.6708 no .
N(4) H(29) 2.6617 no .
N(4) H(31) 3.3959 no .
N(4) H(44) 3.2281 no .
N(4) H(46) 2.9597 no .
N(5) H(7) 2.8691 no .
N(5) H(9) 2.5750 no .
N(5) H(19) 3.0945 no .
N(5) H(27) 3.2914 no .
N(5) H(28) 2.7546 no .
N(5) H(29) 2.5725 no .
N(5) H(44) 3.3118 no .
N(5) H(46) 3.2131 no .
C(1) H(12) 2.7476 no .
C(1) H(13) 3.5764 no .
C(1) H(19) 2.8670 no .
C(1) H(20) 3.0472 no .
C(2) H(4) 3.2577 no .
C(2) H(5) 2.4918 no .
C(2) H(6) 2.9866 no .
C(2) H(7) 2.4681 no .
C(2) H(8) 2.8556 no .
C(2) H(9) 3.2616 no .
C(2) H(12) 2.5076 no .
C(2) H(19) 2.9490 no .
C(2) H(20) 2.7894 no .
C(3) H(1) 2.5403 no .
C(3) H(2) 2.8876 no .
C(3) H(3) 3.3058 no .
C(3) H(7) 3.2715 no .
C(3) H(8) 2.4802 no .
C(3) H(9) 2.8843 no .
C(3) H(12) 2.9327 no .
C(3) H(13) 2.8940 no .
C(3) H(15) 3.4334 no .
C(4) H(1) 3.2597 no .
C(4) H(2) 2.4568 no .
C(4) H(3) 2.8647 no .
C(4) H(4) 2.4496 no .
C(4) H(5) 2.9257 no .
C(4) H(6) 3.2546 no .
C(4) H(19) 3.0540 no .
C(4) H(50) 3.4198 no .
C(5) H(1) 3.5275 no .
C(5) H(6) 2.7428 no .
C(5) H(20) 2.8981 no .
C(6) H(1) 2.8517 no .
C(6) H(3) 3.3291 no .
C(6) H(6) 2.9740 no .
C(6) H(13) 2.5416 no .
C(6) H(14) 2.8420 no .
C(6) H(15) 3.2938 no .
C(6) H(16) 3.2041 no .
C(6) H(17) 2.3909 no .
C(6) H(18) 2.8882 no .
C(6) H(20) 2.9945 no .
C(7) H(6) 2.5393 no .
C(7) H(10) 3.2535 no .
C(7) H(11) 2.4742 no .
C(7) H(12) 2.9431 no .
C(7) H(16) 2.4619 no .
C(7) H(17) 2.9126 no .
C(7) H(18) 3.2515 no .
C(7) H(54) 3.5216 no .
C(8) H(10) 2.4041 no .
C(8) H(11) 2.8522 no .
C(8) H(12) 3.2233 no .
C(8) H(13) 3.2739 no .
C(8) H(14) 2.4792 no .
C(8) H(15) 2.8678 no .
C(8) H(20) 3.1586 no .
C(9) H(1) 3.5615 no .
C(9) H(3) 2.4087 no .
C(9) H(7) 3.2984 no .
C(9) H(9) 3.5166 no .
C(9) H(10) 3.3542 no .
C(9) H(12) 3.4206 no .
C(9) H(18) 2.5865 no .
C(9) H(21) 2.6582 no .
C(10) H(16) 3.5702 no .
C(10) H(18) 2.2612 no .
C(10) H(22) 3.2562 no .
C(10) H(31) 3.1698 no .
C(11) H(18) 2.8184 no .
C(11) H(19) 2.9081 no .
C(11) H(20) 2.5760 no .
C(11) H(23) 3.2342 no .
C(11) H(31) 3.5242 no .
C(12) H(18) 3.4719 no .
C(12) H(31) 3.3785 no .
C(13) H(21) 3.2323 no .
C(13) H(24) 2.9237 no .
C(13) H(25) 2.5735 no .
C(13) H(31) 2.7832 no .
C(14) H(18) 3.2560 no .
C(14) H(22) 3.2571 no .
C(14) H(29) 3.5630 no .
C(14) H(31) 2.2588 no .
C(15) H(23) 2.6679 no .
C(15) H(31) 2.5999 no .
C(15) H(32) 3.3671 no .
C(15) H(34) 3.4523 no .
C(15) H(35) 3.1657 no .
C(15) H(37) 3.3464 no .
C(15) H(40) 2.5369 no .
C(16) H(25) 2.9018 no .
C(16) H(38) 3.4736 no .
C(16) H(40) 3.5356 no .
C(16) H(43) 2.8313 no .
C(17) H(29) 2.4820 no .
C(17) H(30) 2.9002 no .
C(17) H(31) 3.2568 no .
C(17) H(32) 3.2360 no .
C(17) H(33) 2.4412 no .
C(17) H(34) 2.9085 no .
C(17) H(43) 2.5395 no .
C(17) H(46) 2.9979 no .
C(18) H(25) 3.1764 no .
C(18) H(26) 3.2695 no .
C(18) H(27) 2.4743 no .
C(18) H(28) 2.8832 no .
C(18) H(32) 2.4406 no .
C(18) H(33) 2.8639 no .
C(18) H(34) 3.2505 no .
C(19) H(25) 3.0164 no .
C(19) H(26) 2.4894 no .
C(19) H(27) 2.8195 no .
C(19) H(28) 3.2747 no .
C(19) H(29) 3.2293 no .
C(19) H(30) 2.4107 no .
C(19) H(31) 2.9106 no .
C(19) H(38) 2.7573 no .
C(19) H(40) 3.1195 no .
C(19) H(43) 3.1265 no .
C(20) H(24) 2.8765 no .
C(20) H(25) 3.0513 no .
C(20) H(26) 3.5561 no .
C(20) H(34) 2.7500 no .
C(21) H(24) 2.9129 no .
C(21) H(38) 3.2327 no .
C(21) H(39) 2.4355 no .
C(21) H(40) 2.8406 no .
C(21) H(41) 2.4935 no .
C(21) H(42) 2.9357 no .
C(21) H(43) 3.2653 no .
C(21) H(47) 3.3832 no .
C(21) H(49) 3.1482 no .
C(22) H(24) 3.1024 no .
C(22) H(25) 2.8651 no .
C(22) H(32) 3.5154 no .
C(22) H(34) 2.3721 no .
C(22) H(35) 2.4350 no .
C(22) H(36) 2.8246 no .
C(22) H(37) 3.2422 no .
C(22) H(41) 3.2491 no .
C(22) H(42) 2.4622 no .
C(22) H(43) 2.9638 no .
C(23) H(26) 2.9321 no .
C(23) H(28) 3.3849 no .
C(23) H(34) 3.0407 no .
C(23) H(35) 3.2803 no .
C(23) H(36) 2.4998 no .
C(23) H(37) 2.9089 no .
C(23) H(38) 2.5054 no .
C(23) H(39) 2.8808 no .
C(23) H(40) 3.2889 no .
C(23) H(47) 3.3196 no .
C(24) H(28) 3.0179 no .
C(24) H(47) 2.7267 no .
C(24) H(48) 3.1279 no .
C(24) H(50) 2.6121 no .
C(25) H(36) 3.5760 no .
C(25) H(37) 2.9407 no .
C(25) H(41) 3.2302 no .
C(25) H(44) 3.5518 no .
C(25) H(45) 2.6514 no .
C(25) H(46) 3.2665 no .
C(25) H(54) 2.8483 no .
C(26) H(4) 2.9438 no .
C(26) H(9) 3.1241 no .
C(26) H(44) 2.7729 no .
C(26) H(45) 3.0577 no .
C(26) H(47) 3.4625 no .
C(26) H(48) 2.5467 no .
C(26) H(49) 3.2437 no .
C(26) H(51) 3.2669 no .
C(26) H(53) 3.2828 no .
C(27) H(4) 2.9271 no .
C(27) H(8) 3.2269 no .
C(27) H(9) 3.0347 no .
C(27) H(44) 2.5791 no .
C(27) H(45) 3.2507 no .
C(27) H(48) 3.5622 no .
C(27) H(52) 3.2642 no .
C(27) H(54) 3.2509 no .
C(28) H(4) 2.9501 no .
C(28) H(53) 3.2342 no .
C(29) H(4) 2.9824 no .
C(29) H(50) 3.2647 no .
C(29) H(54) 3.2135 no .
C(30) H(4) 2.9900 no .
C(30) H(51) 3.2340 no .
C(31) H(4) 2.9405 no .
C(31) H(6) 3.5230 no .
C(31) H(15) 3.2776 no .
C(31) H(48) 2.7224 no .
C(31) H(49) 3.2784 no .
C(31) H(50) 3.2609 no .
C(31) H(52) 3.2159 no .
H(1) H(4) 3.4187 no .
H(1) H(5) 2.3194 no .
H(1) H(6) 2.8025 no .
H(1) H(7) 3.3807 no .
H(1) H(8) 3.5250 no .
H(1) H(10) 3.1976 no .
H(1) H(11) 3.4426 no .
H(1) H(12) 1.9320 no .
H(1) H(20) 3.1378 no .
H(2) H(4) 3.4787 no .
H(2) H(5) 2.6558 no .
H(2) H(6) 3.5462 no .
H(2) H(7) 2.2963 no .
H(2) H(8) 2.6000 no .
H(2) H(9) 3.3709 no .
H(2) H(12) 3.3784 no .
H(2) H(19) 3.4420 no .
H(2) H(20) 3.5493 no .
H(3) H(5) 3.4003 no .
H(3) H(7) 2.6201 no .
H(3) H(8) 3.4413 no .
H(3) H(9) 3.5397 no .
H(3) H(10) 3.3883 no .
H(3) H(12) 2.6668 no .
H(3) H(19) 2.2952 no .
H(3) H(20) 2.0392 no .
H(4) H(7) 3.3553 no .
H(4) H(8) 2.2494 no .
H(4) H(9) 2.6350 no .
H(4) H(13) 3.3027 no .
H(4) H(15) 3.5795 no .
H(4) H(50) 3.4572 no .
H(4) H(51) 3.4891 no .
H(4) H(52) 3.5481 no .
H(4) H(53) 3.5515 no .
H(4) H(54) 3.4694 no .
H(5) H(7) 3.5824 no .
H(5) H(8) 2.7053 no .
H(5) H(9) 3.5139 no .
H(5) H(12) 3.0818 no .
H(5) H(13) 3.4414 no .
H(6) H(8) 3.3745 no .
H(6) H(9) 3.5093 no .
H(6) H(11) 3.1835 no .
H(6) H(12) 2.5350 no .
H(6) H(13) 1.9603 no .
H(6) H(14) 3.4077 no .
H(6) H(15) 2.7110 no .
H(7) H(19) 2.6732 no .
H(8) H(50) 3.1065 no .
H(9) H(19) 3.1530 no .
H(9) H(44) 3.1885 no .
H(9) H(50) 2.8513 no .
H(10) H(13) 3.4342 no .
H(10) H(14) 3.4627 no .
H(10) H(16) 3.2949 no .
H(10) H(17) 2.1438 no .
H(10) H(18) 2.6514 no .
H(10) H(20) 2.7087 no .
H(11) H(13) 2.3510 no .
H(11) H(14) 2.5880 no .
H(11) H(15) 3.3916 no .
H(11) H(16) 3.4657 no .
H(11) H(17) 2.6033 no .
H(11) H(18) 3.4948 no .
H(12) H(13) 2.7566 no .
H(12) H(14) 3.4788 no .
H(12) H(17) 3.2927 no .
H(12) H(18) 3.5330 no .
H(12) H(20) 2.9267 no .
H(13) H(16) 3.3728 no .
H(13) H(17) 3.5816 no .
H(13) H(54) 3.5259 no .
H(14) H(16) 2.2762 no .
H(14) H(17) 2.6864 no .
H(14) H(18) 3.3775 no .
H(15) H(16) 2.6242 no .
H(15) H(17) 3.4893 no .
H(15) H(18) 3.5005 no .
H(15) H(54) 2.7133 no .
H(17) H(20) 3.5648 no .
H(18) H(19) 3.5210 no .
H(18) H(20) 2.6050 no .
H(18) H(21) 3.2602 no .
H(19) H(21) 2.9825 no .
H(20) H(21) 2.4373 no .
H(21) H(22) 2.3505 no .
H(22) H(23) 2.3366 no .
H(23) H(24) 2.9970 no .
H(23) H(25) 2.4466 no .
H(23) H(31) 3.2535 no .
H(24) H(31) 3.5333 no .
H(24) H(35) 2.5325 no .
H(24) H(37) 2.9306 no .
H(24) H(39) 3.5577 no .
H(24) H(40) 2.5205 no .
H(25) H(30) 3.5844 no .
H(25) H(31) 2.6222 no .
H(25) H(32) 2.7237 no .
H(25) H(34) 2.9659 no .
H(25) H(35) 3.5118 no .
H(25) H(38) 3.3024 no .
H(25) H(39) 3.5789 no .
H(25) H(40) 2.1032 no .
H(26) H(29) 3.3892 no .
H(26) H(30) 3.5587 no .
H(26) H(32) 3.3881 no .
H(26) H(33) 2.2938 no .
H(26) H(34) 2.6923 no .
H(26) H(41) 3.4374 no .
H(26) H(42) 3.4125 no .
H(26) H(43) 1.9982 no .
H(26) H(46) 3.1829 no .
H(27) H(29) 2.2905 no .
H(27) H(30) 2.6671 no .
H(27) H(31) 3.3757 no .
H(27) H(32) 3.4502 no .
H(27) H(33) 2.5551 no .
H(27) H(34) 3.4497 no .
H(27) H(43) 3.4260 no .
H(27) H(46) 3.5343 no .
H(28) H(29) 2.6565 no .
H(28) H(30) 3.4907 no .
H(28) H(31) 3.5255 no .
H(28) H(33) 3.3621 no .
H(28) H(43) 2.6116 no .
H(28) H(44) 3.3882 no .
H(28) H(46) 2.1082 no .
H(29) H(32) 3.3316 no .
H(29) H(33) 3.4795 no .
H(30) H(32) 2.1820 no .
H(30) H(33) 2.6088 no .
H(30) H(34) 3.3154 no .
H(31) H(32) 2.6831 no .
H(31) H(33) 3.5046 no .
H(31) H(34) 3.5642 no .
H(32) H(38) 3.1565 no .
H(32) H(40) 3.1801 no .
H(33) H(38) 3.3096 no .
H(33) H(43) 3.3538 no .
H(34) H(38) 1.8231 no .
H(34) H(39) 3.2526 no .
H(34) H(40) 2.4406 no .
H(34) H(42) 3.1678 no .
H(34) H(43) 2.7019 no .
H(35) H(38) 3.3482 no .
H(35) H(39) 2.2682 no .
H(35) H(40) 2.5860 no .
H(35) H(41) 3.3947 no .
H(35) H(42) 3.5828 no .
H(36) H(38) 3.4924 no .
H(36) H(39) 2.5698 no .
H(36) H(40) 3.4137 no .
H(36) H(41) 2.2957 no .
H(36) H(42) 2.7222 no .
H(36) H(43) 3.3925 no .
H(36) H(47) 3.1811 no .
H(36) H(49) 3.1074 no .
H(37) H(39) 3.3532 no .
H(37) H(40) 3.5218 no .
H(37) H(41) 2.6887 no .
H(37) H(42) 3.5321 no .
H(37) H(43) 3.5330 no .
H(37) H(47) 2.8879 no .
H(37) H(49) 2.3883 no .
H(38) H(41) 3.3882 no .
H(38) H(42) 2.2689 no .
H(38) H(43) 2.7625 no .
H(39) H(41) 3.4795 no .
H(39) H(42) 2.6379 no .
H(39) H(43) 3.5346 no .
H(40) H(42) 3.3698 no .
H(41) H(46) 3.3263 no .
H(41) H(47) 2.4373 no .
H(41) H(49) 3.4022 no .
H(43) H(46) 3.2196 no .
H(44) H(47) 3.5975 no .
H(44) H(50) 1.9307 no .
H(45) H(47) 2.4057 no .
H(45) H(48) 2.8004 no .
H(45) H(49) 3.5645 no .
H(45) H(50) 2.9101 no .
H(46) H(47) 3.0064 no .
H(46) H(50) 3.4204 no .
H(48) H(54) 2.6101 no .
H(49) H(54) 2.7602 no .
H(50) H(51) 2.3733 no .
H(51) H(52) 2.2940 no .
H(52) H(53) 2.3200 no .
H(53) H(54) 2.3146 no .
N(2) H(53) 3.2424 no 2_656
N(3) H(24) 3.0737 no 2_566
N(3) H(25) 3.1771 no 2_566
N(3) H(40) 3.0214 no 2_566
N(3) H(52) 3.1969 no 2_656
N(3) H(53) 2.6573 no 2_656
N(4) H(21) 3.2232 no 2_565
N(5) H(21) 2.5647 no 2_565
N(5) H(22) 3.0738 no 2_565
N(5) H(26) 3.4646 no 2_665
N(5) H(27) 3.1032 no 2_665
N(5) H(28) 2.9369 no 2_665
N(5) H(44) 3.1997 no 2_665
N(5) H(46) 2.9200 no 2_665
C(2) H(30) 3.5580 no 2_565
C(2) H(33) 3.3123 no 1_545
C(2) H(51) 3.4792 no 2_655
C(4) H(22) 3.5353 no 2_565
C(4) H(26) 3.3222 no 2_665
C(4) H(27) 3.3117 no 2_665
C(6) H(34) 3.3728 no 1_545
C(6) H(38) 3.5247 no 1_545
C(8) H(39) 2.8156 no 2_566
C(8) H(40) 3.5889 no 2_566
C(8) H(45) 3.5475 no 1_455
C(11) H(19) 3.0683 no 2_565
C(11) H(29) 3.3737 no 2_565
C(11) H(44) 3.5686 no 1_455
C(11) H(45) 2.8430 no 1_455
C(11) H(46) 3.3704 no 1_455
C(12) H(7) 3.2104 no 2_565
C(12) H(19) 3.2987 no 2_565
C(12) H(45) 3.1891 no 1_455
C(12) H(46) 3.3671 no 1_455
C(13) H(35) 3.3085 no 2_566
C(13) H(52) 3.2116 no 1_465
C(14) H(35) 3.3483 no 2_566
C(15) H(35) 3.4628 no 2_566
C(15) H(52) 3.3483 no 1_465
C(17) H(7) 3.5260 no 2_665
C(17) H(8) 3.5738 no 2_665
C(17) H(9) 3.5235 no 2_665
C(17) H(22) 3.5631 no 1_655
C(17) H(44) 3.3825 no 2_665
C(17) H(50) 3.5226 no 2_665
C(18) H(3) 3.3855 no 2_565
C(18) H(20) 3.2901 no 2_565
C(18) H(21) 3.2985 no 2_565
C(19) H(1) 3.1671 no 1_565
C(19) H(11) 3.5557 no 1_565
C(19) H(12) 3.1710 no 1_565
C(19) H(51) 3.5659 no 1_465
C(21) H(41) 3.4136 no 2_666
C(22) H(11) 3.4770 no 1_565
C(22) H(16) 2.9467 no 2_566
C(22) H(17) 3.4221 no 2_566
C(23) H(22) 3.5956 no 1_655
C(23) H(36) 3.1553 no 2_666
C(24) H(21) 2.9626 no 1_655
C(24) H(22) 3.4772 no 1_655
C(24) H(27) 3.4223 no 2_665
C(25) H(17) 3.5364 no 1_655
C(25) H(39) 3.5728 no 2_666
C(25) H(42) 3.3118 no 2_666
C(27) H(10) 3.1641 no 1_655
C(27) H(27) 3.4826 no 2_665
C(28) H(2) 3.4422 no 2_655
C(28) H(10) 3.2761 no 1_655
C(28) H(32) 3.2743 no 1_645
C(29) H(23) 3.2707 no 1_645
C(29) H(25) 3.3669 no 1_645
C(29) H(32) 3.5159 no 1_645
C(30) H(15) 3.4066 no 2_656
C(30) H(54) 3.2703 no 2_656
C(31) H(54) 3.2542 no 2_656
H(1) C(19) 3.1671 no 1_545
H(1) H(32) 3.3500 no 1_545
H(1) H(33) 2.4160 no 1_545
H(1) H(34) 3.3206 no 1_545
H(1) H(51) 3.3950 no 2_655
H(2) C(28) 3.4422 no 2_655
H(2) H(4) 3.5286 no 2_655
H(2) H(5) 3.4753 no 2_655
H(2) H(8) 3.1435 no 2_655
H(2) H(33) 3.5067 no 1_545
H(2) H(51) 2.9444 no 2_655
H(3) C(18) 3.3855 no 2_565
H(3) H(30) 2.7613 no 2_565
H(3) H(31) 3.2459 no 2_565
H(3) H(51) 3.5677 no 2_655
H(4) H(2) 3.5286 no 2_655
H(5) H(2) 3.4753 no 2_655
H(5) H(7) 3.5887 no 2_655
H(5) H(8) 3.0398 no 2_655
H(5) H(26) 3.4262 no 1_545
H(5) H(33) 3.0618 no 1_545
H(5) H(34) 3.5111 no 1_545
H(7) C(12) 3.2104 no 2_565
H(7) C(17) 3.5260 no 2_665
H(7) H(5) 3.5887 no 2_655
H(7) H(22) 2.6162 no 2_565
H(7) H(26) 2.9726 no 2_665
H(7) H(27) 3.3234 no 2_665
H(8) C(17) 3.5738 no 2_665
H(8) H(2) 3.1435 no 2_655
H(8) H(5) 3.0398 no 2_655
H(8) H(26) 3.1084 no 2_665
H(8) H(27) 3.1402 no 2_665
H(9) C(17) 3.5235 no 2_665
H(9) H(26) 3.3434 no 2_665
H(9) H(27) 2.9317 no 2_665
H(10) C(27) 3.1641 no 1_455
H(10) C(28) 3.2761 no 1_455
H(10) H(45) 3.4645 no 1_455
H(10) H(50) 3.2164 no 1_455
H(10) H(51) 3.3920 no 1_455
H(11) C(19) 3.5557 no 1_545
H(11) C(22) 3.4770 no 1_545
H(11) H(14) 3.3709 no 2_556
H(11) H(32) 3.4495 no 1_545
H(11) H(34) 2.9802 no 1_545
H(11) H(38) 2.7784 no 1_545
H(11) H(40) 3.4323 no 1_545
H(12) C(19) 3.1710 no 1_545
H(12) H(32) 3.1582 no 1_545
H(12) H(33) 2.9354 no 1_545
H(12) H(34) 2.8902 no 1_545
H(12) H(38) 3.4474 no 1_545
H(13) H(38) 3.1361 no 1_545
H(13) H(48) 3.3430 no 2_656
H(14) H(11) 3.3709 no 2_556
H(14) H(17) 3.5774 no 2_556
H(14) H(53) 3.5444 no 2_656
H(15) C(30) 3.4066 no 2_656
H(15) H(53) 2.9638 no 2_656
H(15) H(54) 3.5372 no 2_656
H(16) C(22) 2.9467 no 2_566
H(16) H(35) 3.4899 no 2_566
H(16) H(38) 3.4076 no 2_566
H(16) H(39) 2.3231 no 2_566
H(16) H(40) 2.7718 no 2_566
H(17) C(22) 3.4221 no 2_566
H(17) C(25) 3.5364 no 1_455
H(17) H(14) 3.5774 no 2_556
H(17) H(39) 2.6131 no 2_566
H(17) H(45) 3.1730 no 1_455
H(17) H(47) 3.4126 no 1_455
H(17) H(48) 2.8495 no 1_455
H(18) H(39) 3.0986 no 2_566
H(18) H(45) 3.0292 no 1_455
H(19) C(11) 3.0683 no 2_565
H(19) C(12) 3.2987 no 2_565
H(19) H(21) 3.0036 no 2_565
H(19) H(22) 3.4135 no 2_565
H(19) H(31) 3.4580 no 2_565
H(20) C(18) 3.2901 no 2_565
H(20) H(29) 3.0342 no 2_565
H(20) H(30) 2.9410 no 2_565
H(20) H(31) 3.3640 no 2_565
H(20) H(45) 3.5872 no 1_455
H(21) N(4) 3.2232 no 2_565
H(21) N(5) 2.5647 no 2_565
H(21) C(18) 3.2985 no 2_565
H(21) C(24) 2.9626 no 1_455
H(21) H(19) 3.0036 no 2_565
H(21) H(29) 2.4679 no 2_565
H(21) H(30) 3.5453 no 2_565
H(21) H(31) 3.5103 no 2_565
H(21) H(44) 2.8958 no 1_455
H(21) H(45) 2.5737 no 1_455
H(21) H(46) 2.9248 no 1_455
H(22) N(5) 3.0738 no 2_565
H(22) C(4) 3.5353 no 2_565
H(22) C(17) 3.5631 no 1_455
H(22) C(23) 3.5956 no 1_455
H(22) C(24) 3.4772 no 1_455
H(22) H(7) 2.6162 no 2_565
H(22) H(19) 3.4135 no 2_565
H(22) H(26) 2.9621 no 1_455
H(22) H(28) 3.3280 no 1_455
H(22) H(41) 3.4271 no 1_455
H(22) H(43) 2.9923 no 1_455
H(22) H(45) 3.1784 no 1_455
H(22) H(46) 2.9172 no 1_455
H(23) C(29) 3.2707 no 1_465
H(23) H(35) 3.1724 no 2_566
H(23) H(36) 3.4362 no 2_566
H(23) H(52) 2.4475 no 1_465
H(24) N(3) 3.0737 no 2_566
H(24) H(24) 3.0612 no 2_566
H(24) H(35) 2.8305 no 2_566
H(25) N(3) 3.1771 no 2_566
H(25) C(29) 3.3669 no 1_465
H(25) H(52) 2.4793 no 1_465
H(26) N(5) 3.4646 no 2_665
H(26) C(4) 3.3222 no 2_665
H(26) H(5) 3.4262 no 1_565
H(26) H(7) 2.9726 no 2_665
H(26) H(8) 3.1084 no 2_665
H(26) H(9) 3.3434 no 2_665
H(26) H(22) 2.9621 no 1_655
H(27) N(5) 3.1032 no 2_665
H(27) C(4) 3.3117 no 2_665
H(27) C(24) 3.4223 no 2_665
H(27) C(27) 3.4826 no 2_665
H(27) H(7) 3.3234 no 2_665
H(27) H(8) 3.1402 no 2_665
H(27) H(9) 2.9317 no 2_665
H(27) H(44) 2.5201 no 2_665
H(27) H(50) 2.6009 no 2_665
H(28) N(5) 2.9369 no 2_665
H(28) H(22) 3.3280 no 1_655
H(28) H(44) 3.5105 no 2_665
H(29) C(11) 3.3737 no 2_565
H(29) H(20) 3.0342 no 2_565
H(29) H(21) 2.4679 no 2_565
H(29) H(44) 2.9410 no 2_665
H(29) H(50) 3.5085 no 2_665
H(30) C(2) 3.5580 no 2_565
H(30) H(3) 2.7613 no 2_565
H(30) H(20) 2.9410 no 2_565
H(30) H(21) 3.5453 no 2_565
H(30) H(50) 3.3037 no 2_665
H(31) H(3) 3.2459 no 2_565
H(31) H(19) 3.4580 no 2_565
H(31) H(20) 3.3640 no 2_565
H(31) H(21) 3.5103 no 2_565
H(32) C(28) 3.2743 no 1_465
H(32) C(29) 3.5159 no 1_465
H(32) H(1) 3.3500 no 1_565
H(32) H(11) 3.4495 no 1_565
H(32) H(12) 3.1582 no 1_565
H(32) H(51) 2.6493 no 1_465
H(32) H(52) 3.1138 no 1_465
H(33) C(2) 3.3123 no 1_565
H(33) H(1) 2.4160 no 1_565
H(33) H(2) 3.5067 no 1_565
H(33) H(5) 3.0618 no 1_565
H(33) H(12) 2.9354 no 1_565
H(34) C(6) 3.3728 no 1_565
H(34) H(1) 3.3206 no 1_565
H(34) H(5) 3.5111 no 1_565
H(34) H(11) 2.9802 no 1_565
H(34) H(12) 2.8902 no 1_565
H(35) C(13) 3.3085 no 2_566
H(35) C(14) 3.3483 no 2_566
H(35) C(15) 3.4628 no 2_566
H(35) H(16) 3.4899 no 2_566
H(35) H(23) 3.1724 no 2_566
H(35) H(24) 2.8305 no 2_566
H(36) C(23) 3.1553 no 2_666
H(36) H(23) 3.4362 no 2_566
H(36) H(36) 3.2926 no 2_666
H(36) H(41) 2.4726 no 2_666
H(36) H(42) 2.9979 no 2_666
H(36) H(47) 3.0338 no 2_666
H(38) C(6) 3.5247 no 1_565
H(38) H(11) 2.7784 no 1_565
H(38) H(12) 3.4474 no 1_565
H(38) H(13) 3.1361 no 1_565
H(38) H(16) 3.4076 no 2_566
H(39) C(8) 2.8156 no 2_566
H(39) C(25) 3.5728 no 2_666
H(39) H(16) 2.3231 no 2_566
H(39) H(17) 2.6131 no 2_566
H(39) H(18) 3.0986 no 2_566
H(39) H(47) 3.0966 no 2_666
H(39) H(48) 3.2303 no 2_666
H(40) N(3) 3.0214 no 2_566
H(40) C(8) 3.5889 no 2_566
H(40) H(11) 3.4323 no 1_565
H(40) H(16) 2.7718 no 2_566
H(40) H(52) 3.4248 no 1_465
H(41) C(21) 3.4136 no 2_666
H(41) H(22) 3.4271 no 1_655
H(41) H(36) 2.4726 no 2_666
H(41) H(41) 3.4537 no 2_666
H(42) C(25) 3.3118 no 2_666
H(42) H(36) 2.9979 no 2_666
H(42) H(47) 3.0250 no 2_666
H(42) H(48) 3.4102 no 2_666
H(42) H(49) 2.9708 no 2_666
H(43) H(22) 2.9923 no 1_655
H(44) N(5) 3.1997 no 2_665
H(44) C(11) 3.5686 no 1_655
H(44) C(17) 3.3825 no 2_665
H(44) H(21) 2.8958 no 1_655
H(44) H(27) 2.5201 no 2_665
H(44) H(28) 3.5105 no 2_665
H(44) H(29) 2.9410 no 2_665
H(45) C(8) 3.5475 no 1_655
H(45) C(11) 2.8430 no 1_655
H(45) C(12) 3.1891 no 1_655
H(45) H(10) 3.4645 no 1_655
H(45) H(17) 3.1730 no 1_655
H(45) H(18) 3.0292 no 1_655
H(45) H(20) 3.5872 no 1_655
H(45) H(21) 2.5737 no 1_655
H(45) H(22) 3.1784 no 1_655
H(46) N(5) 2.9200 no 2_665
H(46) C(11) 3.3704 no 1_655
H(46) C(12) 3.3671 no 1_655
H(46) H(21) 2.9248 no 1_655
H(46) H(22) 2.9172 no 1_655
H(47) H(17) 3.4126 no 1_655
H(47) H(36) 3.0338 no 2_666
H(47) H(39) 3.0966 no 2_666
H(47) H(42) 3.0250 no 2_666
H(48) H(13) 3.3430 no 2_656
H(48) H(17) 2.8495 no 1_655
H(48) H(39) 3.2303 no 2_666
H(48) H(42) 3.4102 no 2_666
H(49) H(42) 2.9708 no 2_666
H(49) H(53) 2.8488 no 2_656
H(50) C(17) 3.5226 no 2_665
H(50) H(10) 3.2164 no 1_655
H(50) H(27) 2.6009 no 2_665
H(50) H(29) 3.5085 no 2_665
H(50) H(30) 3.3037 no 2_665
H(51) C(2) 3.4792 no 2_655
H(51) C(19) 3.5659 no 1_645
H(51) H(1) 3.3950 no 2_655
H(51) H(2) 2.9444 no 2_655
H(51) H(3) 3.5677 no 2_655
H(51) H(10) 3.3920 no 1_655
H(51) H(32) 2.6493 no 1_645
H(52) N(3) 3.1969 no 2_656
H(52) C(13) 3.2116 no 1_645
H(52) C(15) 3.3483 no 1_645
H(52) H(23) 2.4475 no 1_645
H(52) H(25) 2.4793 no 1_645
H(52) H(32) 3.1138 no 1_645
H(52) H(40) 3.4248 no 1_645
H(53) N(2) 3.2424 no 2_656
H(53) N(3) 2.6573 no 2_656
H(53) H(14) 3.5444 no 2_656
H(53) H(15) 2.9638 no 2_656
H(53) H(49) 2.8488 no 2_656
H(53) H(54) 2.6673 no 2_656
H(54) C(30) 3.2703 no 2_656
H(54) C(31) 3.2542 no 2_656
H(54) H(15) 3.5372 no 2_656
H(54) H(53) 2.6673 no 2_656
H(54) H(54) 2.6052 no 2_656
